data_4025099
loop_
_publ_author_name
'Elena D. Matveeva'
'Tatyana A. Podrugina'
'Anna S. Pavlova'
'Andrey V. Mironov'
'Anatoliy A. Borisenko'
'Rolf Gleiter'
'Nikolay S. Zefirov'

_publ_section_title
;
Heterocycles from Phosphonium-Iodonium Ylides. Photochemical Synthesis of
\l5-Phosphinolines
;
_journal_name_full 'Journal of Organic Chemistry'
_journal_page_first 9428
_journal_page_last 9432
_journal_paper_doi 10.1021/jo901984q
_journal_volume 74
_journal_year 2009
_chemical_formula_sum 'C34 H25 O P'
_chemical_formula_weight 480.5
_space_group_IT_number 4
_symmetry_cell_setting monoclinic
_symmetry_space_group_name_Hall 'P 2yb'
_symmetry_space_group_name_H-M 'P 1 21 1'
_audit_creation_method 'Jana2000 Version : 08/11/2007'
_cell_angle_alpha 90
_cell_angle_beta 98.493(15)
_cell_angle_gamma 90
_cell_formula_units_Z 2
_cell_length_a 9.1240(17)
_cell_length_b 12.179(2)
_cell_length_c 11.372(2)
_cell_measurement_reflns_used 23
_cell_measurement_temperature 293
_cell_measurement_theta_max 16.47
_cell_measurement_theta_min 14.04
_cell_volume 1249.8(4)
_computing_data_reduction 'Jana2000 (Petricek, Dusek & Palatinus, 2000)'
_computing_molecular_graphics 'DIAMOND (Brandenburg, K. & Putz, H., 2005)'
_computing_publication_material 'Jana2000 (Petricek, Dusek & Palatinus, 2000)'
_computing_structure_refinement 'Jana2000 (Petricek, Dusek & Palatinus, 2000)'
_computing_structure_solution 'SIR2002(Burla, Camalli, Carrozzini, et.al.,2003)'
_diffrn_ambient_temperature 293
_diffrn_measured_fraction_theta_full 1.00
_diffrn_measurement_device_type CAD4
_diffrn_measurement_method \q/0.67\q
_diffrn_radiation_type 'Mo K\a'
_diffrn_radiation_wavelength 0.71069
_diffrn_reflns_av_R_equivalents 0.0231
_diffrn_reflns_av_sigmaI/netI 0.0819
_diffrn_reflns_limit_h_max 12
_diffrn_reflns_limit_h_min -2
_diffrn_reflns_limit_k_max 16
_diffrn_reflns_limit_k_min -2
_diffrn_reflns_limit_l_max 15
_diffrn_reflns_limit_l_min -15
_diffrn_reflns_number 4777
_diffrn_reflns_theta_full 27.99
_diffrn_reflns_theta_max 27.99
_diffrn_reflns_theta_min 2.26
_diffrn_standards_decay_% 0.0
_diffrn_standards_number 2
_exptl_absorpt_coefficient_mu 0.138
_exptl_absorpt_correction_T_max 0.994
_exptl_absorpt_correction_T_min 0.968
_exptl_absorpt_correction_type gaussian
_exptl_absorpt_process_details '(Jana2000; Petricek, Dusek & Palatinus, 2000)'
_exptl_crystal_colour white
_exptl_crystal_density_diffrn 1.2765
_exptl_crystal_description 'Flat prism'
_exptl_crystal_F_000 504
_exptl_crystal_size_max 0.34
_exptl_crystal_size_mid 0.22
_exptl_crystal_size_min 0.04
_refine_diff_density_max 0.12
_refine_diff_density_min -0.10
_refine_ls_extinction_method none
_refine_ls_goodness_of_fit_gt 1.15
_refine_ls_goodness_of_fit_ref 1.15
_refine_ls_number_parameters 324
_refine_ls_number_reflns 1777
_refine_ls_R_factor_all 0.0343
_refine_ls_R_factor_gt 0.0343
_refine_ls_shift/su_max 0.0016
_refine_ls_shift/su_mean 0.0002
_refine_ls_structure_factor_coef F
_refine_ls_weighting_details w=1/(\s^2^(F)+0.000625F^2^)
_refine_ls_weighting_scheme sigma
_refine_ls_wR_factor_gt 0.0429
_refine_ls_wR_factor_ref 0.0429
_reflns_number_gt 1777
_reflns_number_total 3136
_reflns_threshold_expression I>3\s(I)
_cod_data_source_file jo901984q_si_001.cif
_cod_data_source_block (I)
_cod_depositor_comments
;
The following automatic conversions were performed:
'_exptl_absorpt_correction_type' value 'Gaussian' changed to 'gaussian'
according to '/home/saulius/struct/CIF-dictionaries/cif_core.dic'
dictionary named 'cif_core.dic' version 2.4.1 from 2010-06-29.

Automatic conversion script
Id: cif_fix_enum 1527 2010-12-29 10:47:43Z saulius 
;
_cod_original_formula_sum 'C34 H25 O1 P1'
_cod_database_code 4025099

loop_
_symmetry_equiv_pos_site_id
_symmetry_equiv_pos_as_xyz
1 x,y,z
2 -x,1/2+y,-z

loop_
_atom_site_label
_atom_site_type_symbol
_atom_site_fract_x
_atom_site_fract_y
_atom_site_fract_z
_atom_site_adp_type
_atom_site_U_iso_or_equiv
_atom_site_symmetry_multiplicity
_atom_site_occupancy
_atom_site_calc_flag
_atom_site_refinement_flags
_atom_site_disorder_assembly
_atom_site_disorder_group
P1 P 0.09109(11) 0.07445 0.21270(8) Uani 0.0348(3) 2 1 d . . .
C11 C 0.1712(4) 0.1406(4) 0.3501(3) Uani 0.0372(13) 2 1 d . . .
C12 C 0.3163(5) 0.1159(4) 0.3953(4) Uani 0.0476(14) 2 1 d . . .
C13 C 0.3858(6) 0.1726(5) 0.4927(4) Uani 0.066(2) 2 1 d . . .
C14 C 0.3123(6) 0.2508(5) 0.5460(4) Uani 0.0639(19) 2 1 d . . .
C15 C 0.1672(5) 0.2752(4) 0.5024(4) Uani 0.0586(18) 2 1 d . . .
C16 C 0.0964(5) 0.2202(4) 0.4034(4) Uani 0.0476(16) 2 1 d . . .
C21 C 0.1380(4) 0.1580(4) 0.0952(3) Uani 0.0395(13) 2 1 d . . .
C22 C 0.1172(5) 0.2708(4) 0.1042(4) Uani 0.0496(15) 2 1 d . . .
C23 C 0.1533(5) 0.3425(4) 0.0209(4) Uani 0.0610(18) 2 1 d . . .
C24 C 0.2147(6) 0.3008(4) -0.0749(4) Uani 0.0618(19) 2 1 d . . .
C25 C 0.2354(5) 0.1900(4) -0.0860(4) Uani 0.0523(17) 2 1 d . . .
C26 C 0.1968(4) 0.1135(4) -0.0025(3) Uani 0.0362(12) 2 1 d . . .
C31 C -0.1088(4) 0.0754(4) 0.2066(3) Uani 0.0363(10) 2 1 d . . .
C32 C -0.1751(4) 0.0437(3) 0.3035(4) Uani 0.0441(14) 2 1 d . . .
C33 C -0.3271(5) 0.0342(4) 0.2924(4) Uani 0.0491(15) 2 1 d . . .
C34 C -0.4145(5) 0.0552(4) 0.1852(4) Uani 0.0538(16) 2 1 d . . .
C35 C -0.3502(5) 0.0892(4) 0.0899(4) Uani 0.0550(16) 2 1 d . . .
C36 C -0.1978(4) 0.1005(3) 0.0994(3) Uani 0.0429(14) 2 1 d . . .
O1 O 0.0932(3) -0.1008(3) 0.3659(2) Uani 0.0465(10) 2 1 d . . .
C1 C 0.1668(4) -0.0530(3) 0.1875(3) Uani 0.0346(12) 2 1 d . . .
C2 C 0.2084(4) -0.0750(3) 0.0737(3) Uani 0.0332(12) 2 1 d . . .
C3 C 0.1566(4) -0.1296(4) 0.2800(3) Uani 0.0370(12) 2 1 d . . .
C41 C 0.2153(4) -0.2436(4) 0.2812(3) Uani 0.0378(13) 2 1 d . . .
C42 C 0.1428(5) -0.3251(4) 0.3358(4) Uani 0.0552(17) 2 1 d . . .
C43 C 0.1925(6) -0.4310(5) 0.3430(4) Uani 0.0693(18) 2 1 d . . .
C44 C 0.3148(6) -0.4607(4) 0.2947(5) Uani 0.070(2) 2 1 d . . .
C45 C 0.3903(6) -0.3823(4) 0.2402(4) Uani 0.0608(18) 2 1 d . . .
C46 C 0.3424(5) -0.2738(4) 0.2340(3) Uani 0.0469(15) 2 1 d . . .
C4 C 0.2216(5) -0.0037(4) -0.0149(3) Uani 0.0355(13) 2 1 d . . .
C51 C 0.2642(5) -0.0483(4) -0.1276(3) Uani 0.0433(15) 2 1 d . . .
C52 C 0.1797(6) -0.0253(5) -0.2368(4) Uani 0.067(2) 2 1 d . . .
C53 C 0.2161(8) -0.0697(7) -0.3395(5) Uani 0.083(3) 2 1 d . . .
C54 C 0.3324(9) -0.1378(6) -0.3377(5) Uani 0.089(3) 2 1 d . . .
C55 C 0.4182(7) -0.1617(4) -0.2318(6) Uani 0.075(2) 2 1 d . . .
C56 C 0.3845(5) -0.1167(4) -0.1272(4) Uani 0.0532(16) 2 1 d . . .
H12 H 0.37047 0.05721 0.357749 Uiso 0.0572 2 1 d . . .
H13 H 0.491605 0.156001 0.524548 Uiso 0.0788 2 1 d . . .
H14 H 0.363817 0.290765 0.617103 Uiso 0.0767 2 1 d . . .
H15 H 0.113083 0.332484 0.542014 Uiso 0.0703 2 1 d . . .
H16 H -0.008684 0.238219 0.37088 Uiso 0.0571 2 1 d . . .
H22 H 0.074501 0.300172 0.173894 Uiso 0.0596 2 1 d . . .
H23 H 0.136001 0.423105 0.028511 Uiso 0.0732 2 1 d . . .
H24 H 0.243852 0.352088 -0.136052 Uiso 0.0741 2 1 d . . .
H25 H 0.279485 0.162391 -0.155853 Uiso 0.0628 2 1 d . . .
H32 H -0.112525 0.027593 0.381392 Uiso 0.0529 2 1 d . . .
H33 H -0.37431 0.011994 0.362677 Uiso 0.0589 2 1 d . . .
H34 H -0.524356 0.045738 0.177025 Uiso 0.0645 2 1 d . . .
H35 H -0.413925 0.106004 0.012679 Uiso 0.066 2 1 d . . .
H36 H -0.151896 0.126434 0.02978 Uiso 0.0515 2 1 d . . .
H42 H 0.051906 -0.30566 0.370785 Uiso 0.0663 2 1 d . . .
H43 H 0.138593 -0.487399 0.384094 Uiso 0.0832 2 1 d . . .
H44 H 0.349283 -0.538732 0.298733 Uiso 0.0844 2 1 d . . .
H45 H 0.480356 -0.403502 0.204953 Uiso 0.073 2 1 d . . .
H46 H 0.399096 -0.217137 0.195604 Uiso 0.0562 2 1 d . . .
H2 H 0.23062 -0.153476 0.057516 Uiso 0.0398 2 1 d . . .
H52 H 0.091564 0.024123 -0.240558 Uiso 0.0799 2 1 d . . .
H53 H 0.154856 -0.051141 -0.417256 Uiso 0.0999 2 1 d . . .
H54 H 0.355921 -0.170655 -0.413265 Uiso 0.1062 2 1 d . . .
H55 H 0.505437 -0.211719 -0.229966 Uiso 0.09 2 1 d . . .
H56 H 0.448444 -0.134161 -0.050223 Uiso 0.0639 2 1 d . . .

loop_
_atom_site_aniso_label
_atom_site_aniso_type_symbol
_atom_site_aniso_U_11
_atom_site_aniso_U_22
_atom_site_aniso_U_33
_atom_site_aniso_U_12
_atom_site_aniso_U_13
_atom_site_aniso_U_23
P1 P 0.0327(5) 0.0368(5) 0.0361(5) 0.0016(6) 0.0094(4) 0.0011(5)
C11 C 0.038(2) 0.040(2) 0.0350(19) -0.0011(19) 0.0118(17) -0.0020(17)
C12 C 0.039(2) 0.057(3) 0.047(2) 0.006(2) 0.0047(19) -0.005(2)
C13 C 0.053(3) 0.091(4) 0.051(3) 0.004(3) 0.000(2) -0.020(3)
C14 C 0.068(3) 0.067(3) 0.055(3) -0.011(3) 0.006(3) -0.017(3)
C15 C 0.060(3) 0.055(3) 0.064(3) -0.003(3) 0.019(3) -0.016(2)
C16 C 0.044(3) 0.043(2) 0.058(3) 0.002(2) 0.014(2) -0.006(2)
C21 C 0.040(2) 0.039(2) 0.039(2) -0.0001(19) 0.0053(18) 0.0072(19)
C22 C 0.058(3) 0.040(2) 0.054(2) 0.004(2) 0.018(2) 0.002(2)
C23 C 0.069(3) 0.044(3) 0.072(3) 0.006(2) 0.016(3) 0.016(2)
C24 C 0.070(3) 0.053(3) 0.067(3) -0.006(3) 0.021(3) 0.024(3)
C25 C 0.051(3) 0.057(3) 0.052(3) -0.001(2) 0.019(2) 0.014(2)
C26 C 0.030(2) 0.043(2) 0.036(2) -0.0031(18) 0.0054(16) 0.0041(17)
C31 C 0.0305(17) 0.0361(18) 0.0425(18) 0.005(2) 0.0062(15) -0.001(2)
C32 C 0.035(2) 0.051(3) 0.048(2) 0.0044(19) 0.0098(18) 0.0036(19)
C33 C 0.039(2) 0.054(3) 0.059(3) 0.003(2) 0.020(2) 0.001(2)
C34 C 0.032(2) 0.059(3) 0.070(3) 0.000(2) 0.005(2) -0.011(2)
C35 C 0.039(2) 0.070(3) 0.054(2) 0.009(3) -0.0013(19) -0.005(3)
C36 C 0.042(2) 0.044(3) 0.043(2) 0.0033(19) 0.0061(18) -0.0044(18)
O1 O 0.0560(19) 0.0459(18) 0.0419(16) 0.0065(15) 0.0212(14) 0.0045(13)
C1 C 0.037(2) 0.032(2) 0.0357(19) -0.0007(18) 0.0098(17) -0.0003(17)
C2 C 0.031(2) 0.034(2) 0.0352(19) 0.0003(17) 0.0058(16) -0.0022(16)
C3 C 0.033(2) 0.042(2) 0.036(2) 0.0027(19) 0.0053(17) -0.0002(17)
C41 C 0.041(2) 0.038(2) 0.034(2) 0.004(2) 0.0037(17) 0.0017(17)
C42 C 0.052(3) 0.047(3) 0.070(3) 0.001(2) 0.021(2) 0.008(2)
C43 C 0.075(3) 0.042(3) 0.089(3) -0.003(3) 0.008(3) 0.014(3)
C44 C 0.084(4) 0.047(3) 0.077(3) 0.019(3) 0.003(3) -0.007(3)
C45 C 0.057(3) 0.075(4) 0.050(3) 0.028(3) 0.005(2) 0.000(2)
C46 C 0.045(2) 0.057(3) 0.039(2) 0.012(2) 0.0087(19) 0.004(2)
C4 C 0.031(2) 0.043(2) 0.034(2) -0.0009(19) 0.0065(17) 0.0022(18)
C51 C 0.049(3) 0.045(2) 0.039(2) -0.010(2) 0.017(2) -0.0016(19)
C52 C 0.072(4) 0.088(4) 0.039(2) -0.009(3) 0.007(2) 0.004(3)
C53 C 0.102(5) 0.110(5) 0.041(3) -0.036(4) 0.019(3) -0.008(3)
C54 C 0.139(6) 0.081(5) 0.057(3) -0.043(5) 0.054(4) -0.025(3)
C55 C 0.097(4) 0.046(3) 0.096(4) -0.005(3) 0.062(4) -0.009(3)
C56 C 0.069(3) 0.044(2) 0.052(2) -0.001(3) 0.026(2) 0.000(2)

loop_
_atom_type_symbol
_atom_type_scat_dispersion_real
_atom_type_scat_dispersion_imag
_atom_type_scat_source
_atom_type_scat_versus_stol_list
C 0.003 0.002 'International Tables Vol C Tables  4.2.6.8 and 6.1.1.1'
;
 stol     0.00    0.05    0.10    0.15    0.20    0.25    0.30    0.35    0.40  
  f      6.000   5.749   5.107   4.311   3.560   2.949   2.494   2.171   1.948  
 stol     0.45    0.50    0.55    0.60    0.65    0.70    0.75    0.80    0.85  
  f      1.794   1.685   1.603   1.537   1.479   1.426   1.374   1.322   1.271  
 stol     0.90    0.95    1.00    1.05    1.10    1.15    1.20    1.25    1.30  
  f      1.219   1.166   1.114   1.063   1.012   0.962   0.914   0.867   0.822  
 stol     1.35    1.40    1.45    1.50    1.55    1.60    1.65    1.70    1.75  
  f      0.778   0.736   0.697   0.659   0.622   0.588   0.556   0.525   0.495  
 stol     1.80    1.85    1.90    1.95    2.00    2.05    2.10    2.15    2.20  
  f      0.468   0.442   0.418   0.395   0.373   0.353   0.334   0.316   0.299  
 stol     2.25    2.30    2.35    2.40    2.45    2.50    2.55    2.60    2.65  
  f      0.283   0.268   0.254   0.241   0.228   0.216   0.205   0.195   0.185  
 stol     2.70    2.75    2.80    2.85    2.90    2.95    3.00    3.05    3.10  
  f      0.176   0.167   0.159   0.151   0.144   0.137   0.130   0.124   0.118  
 stol     3.15    3.20    3.25    3.30    3.35    3.40    3.45    3.50    3.55  
  f      0.113   0.107   0.102   0.098   0.093   0.089   0.085   0.081   0.078  
 stol     3.60    3.65    3.70    3.75    3.80    3.85    3.90    3.95    4.00  
  f      0.074   0.071   0.068   0.065   0.063   0.060   0.058   0.055   0.053  
 stol     4.05    4.10    4.15    4.20    4.25    4.30    4.35    4.40    4.45  
  f      0.051   0.049   0.047   0.045   0.043   0.041   0.040   0.038   0.037  
 stol     4.50    4.55    4.60    4.65    4.70    4.75    4.80    4.85    4.90  
  f      0.035   0.034   0.033   0.032   0.031   0.030   0.029   0.028   0.027  
 stol     4.95    5.00    5.05    5.10    5.15    5.20    5.25    5.30    5.35  
  f      0.026   0.025   0.024   0.023   0.023   0.022   0.022   0.021   0.020  
 stol     5.40    5.45    5.50    5.55    5.60    5.65    5.70    5.75    5.80  
  f      0.020   0.019   0.019   0.018   0.018   0.017   0.016   0.016   0.015  
;
H 0.000 0.000 'International Tables Vol C Tables  4.2.6.8 and 6.1.1.1'
;
 stol     0.00    0.05    0.10    0.15    0.20    0.25    0.30    0.35    0.40  
  f      1.000   0.960   0.854   0.713   0.568   0.438   0.331   0.248   0.184  
 stol     0.45    0.50    0.55    0.60    0.65    0.70    0.75    0.80    0.85  
  f      0.138   0.103   0.078   0.060   0.046   0.036   0.028   0.022   0.018  
 stol     0.90    0.95    1.00    1.05    1.10    1.15    1.20    1.25    1.30  
  f      0.014   0.011   0.009   0.007   0.006   0.005   0.004   0.004   0.003  
 stol     1.35    1.40    1.45    1.50    1.55    1.60    1.65    1.70    1.75  
  f      0.003   0.002   0.002   0.002   0.002   0.002   0.001   0.001   0.000  
 stol     1.80    1.85    1.90    1.95    2.00    2.05    2.10    2.15    2.20  
  f      0.000   0.000   0.000   0.000   0.000   0.000   0.000   0.000   0.000  
 stol     2.25    2.30    2.35    2.40    2.45    2.50    2.55    2.60    2.65  
  f      0.000   0.000   0.000   0.000   0.000   0.000   0.000   0.000   0.000  
 stol     2.70    2.75    2.80    2.85    2.90    2.95    3.00    3.05    3.10  
  f      0.000   0.000   0.000   0.000   0.000   0.000   0.000   0.000   0.000  
 stol     3.15    3.20    3.25    3.30    3.35    3.40    3.45    3.50    3.55  
  f      0.000   0.000   0.000   0.000   0.000   0.000   0.000   0.000   0.000  
 stol     3.60    3.65    3.70    3.75    3.80    3.85    3.90    3.95    4.00  
  f      0.000   0.000   0.000   0.000   0.000   0.000   0.000   0.000   0.000  
 stol     4.05    4.10    4.15    4.20    4.25    4.30    4.35    4.40    4.45  
  f      0.000   0.000   0.000   0.000   0.000   0.000   0.000   0.000   0.000  
 stol     4.50    4.55    4.60    4.65    4.70    4.75    4.80    4.85    4.90  
  f      0.000   0.000   0.000   0.000   0.000   0.000   0.000   0.000   0.000  
 stol     4.95    5.00    5.05    5.10    5.15    5.20    5.25    5.30    5.35  
  f      0.000   0.000   0.000   0.000   0.000   0.000   0.000   0.000   0.000  
 stol     5.40    5.45    5.50    5.55    5.60    5.65    5.70    5.75    5.80  
  f      0.000   0.000   0.000   0.000   0.000   0.000   0.000   0.000   0.000  
;
O 0.011 0.006 'International Tables Vol C Tables  4.2.6.8 and 6.1.1.1'
;
 stol     0.00    0.05    0.10    0.15    0.20    0.25    0.30    0.35    0.40  
  f      8.000   7.798   7.245   6.472   5.623   4.808   4.089   3.489   3.006  
 stol     0.45    0.50    0.55    0.60    0.65    0.70    0.75    0.80    0.85  
  f      2.629   2.338   2.115   1.946   1.816   1.714   1.635   1.568   1.512  
 stol     0.90    0.95    1.00    1.05    1.10    1.15    1.20    1.25    1.30  
  f      1.463   1.419   1.377   1.337   1.298   1.259   1.221   1.183   1.145  
 stol     1.35    1.40    1.45    1.50    1.55    1.60    1.65    1.70    1.75  
  f      1.107   1.070   1.033   0.997   0.961   0.926   0.891   0.857   0.824  
 stol     1.80    1.85    1.90    1.95    2.00    2.05    2.10    2.15    2.20  
  f      0.792   0.761   0.731   0.702   0.674   0.647   0.620   0.595   0.570  
 stol     2.25    2.30    2.35    2.40    2.45    2.50    2.55    2.60    2.65  
  f      0.547   0.524   0.503   0.482   0.462   0.443   0.425   0.407   0.391  
 stol     2.70    2.75    2.80    2.85    2.90    2.95    3.00    3.05    3.10  
  f      0.375   0.359   0.345   0.331   0.317   0.304   0.292   0.280   0.269  
 stol     3.15    3.20    3.25    3.30    3.35    3.40    3.45    3.50    3.55  
  f      0.259   0.249   0.239   0.230   0.221   0.212   0.204   0.196   0.189  
 stol     3.60    3.65    3.70    3.75    3.80    3.85    3.90    3.95    4.00  
  f      0.182   0.175   0.168   0.162   0.156   0.150   0.145   0.139   0.134  
 stol     4.05    4.10    4.15    4.20    4.25    4.30    4.35    4.40    4.45  
  f      0.129   0.124   0.120   0.115   0.111   0.107   0.103   0.100   0.096  
 stol     4.50    4.55    4.60    4.65    4.70    4.75    4.80    4.85    4.90  
  f      0.093   0.090   0.087   0.084   0.081   0.079   0.076   0.073   0.071  
 stol     4.95    5.00    5.05    5.10    5.15    5.20    5.25    5.30    5.35  
  f      0.069   0.067   0.065   0.063   0.061   0.060   0.058   0.056   0.055  
 stol     5.40    5.45    5.50    5.55    5.60    5.65    5.70    5.75    5.80  
  f      0.053   0.052   0.050   0.049   0.048   0.046   0.045   0.044   0.042  
;
P 0.102 0.094 'International Tables Vol C Tables  4.2.6.8 and 6.1.1.1'
;
 stol     0.00    0.05    0.10    0.15    0.20    0.25    0.30    0.35    0.40  
  f     15.000  14.458  13.138  11.629  10.327   9.335   8.600   8.029   7.547  
 stol     0.45    0.50    0.55    0.60    0.65    0.70    0.75    0.80    0.85  
  f      7.103   6.674   6.250   5.829   5.418   5.020   4.640   4.284   3.953  
 stol     0.90    0.95    1.00    1.05    1.10    1.15    1.20    1.25    1.30  
  f      3.649   3.372   3.122   2.898   2.698   2.521   2.364   2.226   2.104  
 stol     1.35    1.40    1.45    1.50    1.55    1.60    1.65    1.70    1.75  
  f      1.997   1.903   1.820   1.747   1.683   1.626   1.575   1.530   1.490  
 stol     1.80    1.85    1.90    1.95    2.00    2.05    2.10    2.15    2.20  
  f      1.453   1.420   1.389   1.359   1.333   1.338   1.338   1.334   1.327  
 stol     2.25    2.30    2.35    2.40    2.45    2.50    2.55    2.60    2.65  
  f      1.316   1.303   1.286   1.267   1.245   1.222   1.186   1.152   1.120  
 stol     2.70    2.75    2.80    2.85    2.90    2.95    3.00    3.05    3.10  
  f      1.090   1.062   1.035   1.010   0.986   0.963   0.942   0.925   0.908  
 stol     3.15    3.20    3.25    3.30    3.35    3.40    3.45    3.50    3.55  
  f      0.891   0.874   0.857   0.841   0.825   0.808   0.793   0.777   0.761  
 stol     3.60    3.65    3.70    3.75    3.80    3.85    3.90    3.95    4.00  
  f      0.746   0.731   0.716   0.701   0.687   0.673   0.659   0.645   0.632  
 stol     4.05    4.10    4.15    4.20    4.25    4.30    4.35    4.40    4.45  
  f      0.619   0.606   0.593   0.581   0.568   0.557   0.545   0.533   0.522  
 stol     4.50    4.55    4.60    4.65    4.70    4.75    4.80    4.85    4.90  
  f      0.511   0.500   0.489   0.479   0.468   0.458   0.448   0.439   0.429  
 stol     4.95    5.00    5.05    5.10    5.15    5.20    5.25    5.30    5.35  
  f      0.420   0.411   0.402   0.394   0.385   0.377   0.369   0.361   0.353  
 stol     5.40    5.45    5.50    5.55    5.60    5.65    5.70    5.75    5.80  
  f      0.345   0.338   0.331   0.324   0.317   0.310   0.304   0.297   0.291  
;

loop_
_geom_angle_atom_site_label_1
_geom_angle_atom_site_label_2
_geom_angle_atom_site_label_3
_geom_angle_site_symmetry_1
_geom_angle_site_symmetry_2
_geom_angle_site_symmetry_3
_geom_angle
_geom_angle_publ_flag
C11 P1 C21 . . . 106.34(19) yes
C11 P1 C31 . . . 107.75(19) yes
C11 P1 C1 . . . 114.80(18) yes
C21 P1 C31 . . . 108.62(18) yes
C21 P1 C1 . . . 103.9(2) yes
C31 P1 C1 . . . 114.9(2) yes
C12 C11 C16 . . . 120.0(4) yes
C11 C12 C13 . . . 119.5(4) yes
C11 C12 H12 . . . 120.3(4) yes
C13 C12 H12 . . . 120.2(4) yes
C12 C13 C14 . . . 120.7(5) yes
C12 C13 H13 . . . 119.6(5) yes
C14 C13 H13 . . . 119.6(5) yes
C13 C14 C15 . . . 120.2(5) yes
C13 C14 H14 . . . 119.9(5) yes
C15 C14 H14 . . . 119.9(5) yes
C14 C15 C16 . . . 119.8(5) yes
C14 C15 H15 . . . 120.1(4) yes
C16 C15 H15 . . . 120.1(4) yes
C11 C16 C15 . . . 119.8(4) yes
C11 C16 H16 . . . 120.1(4) yes
C15 C16 H16 . . . 120.1(4) yes
C22 C21 C26 . . . 120.5(4) yes
C21 C22 C23 . . . 122.2(4) yes
C21 C22 H22 . . . 118.9(4) yes
C23 C22 H22 . . . 118.9(5) yes
C22 C23 C24 . . . 118.4(5) yes
C22 C23 H23 . . . 120.8(5) yes
C24 C23 H23 . . . 120.8(5) yes
C23 C24 C25 . . . 120.5(5) yes
C23 C24 H24 . . . 119.7(5) yes
C25 C24 H24 . . . 119.7(5) yes
C24 C25 C26 . . . 122.4(5) yes
C24 C25 H25 . . . 118.8(5) yes
C26 C25 H25 . . . 118.8(5) yes
C21 C26 C25 . . . 116.0(4) yes
C21 C26 C4 . . . 122.3(4) yes
C25 C26 C4 . . . 121.6(4) yes
C32 C31 C36 . . . 119.3(3) yes
C31 C32 C33 . . . 120.1(4) yes
C31 C32 H32 . . . 120.0(4) yes
C33 C32 H32 . . . 120.0(4) yes
C32 C33 C34 . . . 120.5(4) yes
C32 C33 H33 . . . 119.7(4) yes
C34 C33 H33 . . . 119.7(4) yes
C33 C34 C35 . . . 119.8(4) yes
C33 C34 H34 . . . 120.1(4) yes
C35 C34 H34 . . . 120.1(4) yes
C34 C35 C36 . . . 120.7(4) yes
C34 C35 H35 . . . 119.7(4) yes
C36 C35 H35 . . . 119.7(4) yes
C31 C36 C35 . . . 119.6(4) yes
C31 C36 H36 . . . 120.2(4) yes
C35 C36 H36 . . . 120.2(4) yes
C2 C1 C3 . . . 127.2(4) yes
C1 C2 C4 . . . 128.5(4) yes
C1 C2 H2 . . . 115.8(4) yes
C4 C2 H2 . . . 115.8(4) yes
O1 C3 C1 . . . 118.8(4) yes
O1 C3 C41 . . . 117.3(4) yes
C1 C3 C41 . . . 123.9(4) yes
C3 C41 C42 . . . 118.5(4) yes
C3 C41 C46 . . . 124.0(4) yes
C42 C41 C46 . . . 117.5(4) yes
C41 C42 C43 . . . 121.7(5) yes
C41 C42 H42 . . . 119.1(5) yes
C43 C42 H42 . . . 119.1(5) yes
C42 C43 C44 . . . 120.7(5) yes
C42 C43 H43 . . . 119.6(5) yes
C44 C43 H43 . . . 119.7(6) yes
C43 C44 C45 . . . 119.4(5) yes
C43 C44 H44 . . . 120.3(6) yes
C45 C44 H44 . . . 120.3(6) yes
C44 C45 C46 . . . 120.5(5) yes
C44 C45 H45 . . . 119.7(5) yes
C46 C45 H45 . . . 119.7(5) yes
C41 C46 C45 . . . 120.2(4) yes
C41 C46 H46 . . . 119.9(4) yes
C45 C46 H46 . . . 119.9(4) yes
C26 C4 C2 . . . 121.8(4) yes
C26 C4 C51 . . . 120.2(4) yes
C2 C4 C51 . . . 118.0(4) yes
C4 C51 C52 . . . 120.8(4) yes
C4 C51 C56 . . . 121.6(4) yes
C52 C51 C56 . . . 117.5(4) yes
C51 C52 C53 . . . 120.6(5) yes
C51 C52 H52 . . . 119.7(4) yes
C53 C52 H52 . . . 119.7(5) yes
C52 C53 C54 . . . 121.4(5) yes
C52 C53 H53 . . . 119.3(7) yes
C54 C53 H53 . . . 119.3(6) yes
C53 C54 C55 . . . 119.5(6) yes
C53 C54 H54 . . . 120.2(6) yes
C55 C54 H54 . . . 120.2(7) yes
C54 C55 C56 . . . 120.1(6) yes
C54 C55 H55 . . . 120.0(6) yes
C56 C55 H55 . . . 120.0(5) yes
C51 C56 C55 . . . 120.9(4) yes
C51 C56 H56 . . . 119.5(4) yes
C55 C56 H56 . . . 119.5(5) yes

loop_
_geom_bond_atom_site_label_1
_geom_bond_atom_site_label_2
_geom_bond_site_symmetry_1
_geom_bond_site_symmetry_2
_geom_bond_distance
_geom_bond_publ_flag
P1 C11 . . 1.813(4) yes
P1 C21 . . 1.781(4) yes
P1 C31 . . 1.815(4) yes
P1 C1 . . 1.740(4) yes
C11 C12 . . 1.381(6) yes
C11 C16 . . 1.377(6) yes
C12 C13 . . 1.378(6) yes
C12 H12 . . 1.000(5) yes
C13 C14 . . 1.357(8) yes
C13 H13 . . 1.000(5) yes
C14 C15 . . 1.376(7) yes
C14 H14 . . 1.000(5) yes
C15 C16 . . 1.385(6) yes
C15 H15 . . 1.000(5) yes
C16 H16 . . 1.000(4) yes
C21 C22 . . 1.393(6) yes
C21 C26 . . 1.412(6) yes
C22 C23 . . 1.363(7) yes
C22 H22 . . 1.000(5) yes
C23 C24 . . 1.393(7) yes
C23 H23 . . 1.000(5) yes
C24 C25 . . 1.371(7) yes
C24 H24 . . 1.000(5) yes
C25 C26 . . 1.411(7) yes
C25 H25 . . 1.000(5) yes
C26 C4 . . 1.456(6) yes
C31 C32 . . 1.387(6) yes
C31 C36 . . 1.396(5) yes
C32 C33 . . 1.379(6) yes
C32 H32 . . 1.000(4) yes
C33 C34 . . 1.378(6) yes
C33 H33 . . 1.000(5) yes
C34 C35 . . 1.370(7) yes
C34 H34 . . 1.000(4) yes
C35 C36 . . 1.385(6) yes
C35 H35 . . 1.000(4) yes
C36 H36 . . 1.000(4) yes
O1 C3 . . 1.256(5) yes
C1 C2 . . 1.426(5) yes
C1 C3 . . 1.419(6) yes
C2 C4 . . 1.349(6) yes
C2 H2 . . 1.000(4) yes
C3 C41 . . 1.488(6) yes
C41 C42 . . 1.388(7) yes
C41 C46 . . 1.398(6) yes
C42 C43 . . 1.366(8) yes
C42 H42 . . 1.000(5) yes
C43 C44 . . 1.363(8) yes
C43 H43 . . 1.000(6) yes
C44 C45 . . 1.378(8) yes
C44 H44 . . 1.000(6) yes
C45 C46 . . 1.390(7) yes
C45 H45 . . 1.000(5) yes
C46 H46 . . 1.000(5) yes
C4 C51 . . 1.495(6) yes
C51 C52 . . 1.390(6) yes
C51 C56 . . 1.378(7) yes
C52 C53 . . 1.371(8) yes
C52 H52 . . 1.000(6) yes
C53 C54 . . 1.344(11) yes
C53 H53 . . 1.000(6) yes
C54 C55 . . 1.367(9) yes
C54 H54 . . 1.000(7) yes
C55 C56 . . 1.385(8) yes
C55 H55 . . 1.000(6) yes
C56 H56 . . 1.000(4) yes

loop_
_cod_related_entry_id
_cod_related_entry_database
_cod_related_entry_code
1 ChemSpider 30659099
